data_1569892
loop_
_publ_author_name
'Conrads, Christian'
'Burkart, Lisa'
'Soerensen, Sven'
'Noichl, Sandra'
'Kara, Yasemin'
'Heck, Joshua'
'Hoffmann, Alexander'
'Herres-Pawlis, Sonja'

_publ_section_title
;
 Understanding structure--activity relationships: iron(ii) complexes of
 &#x201C;Legacy Guanidines&#x201D; as catalysts for the synthesis of
 polylactide
;
_journal_issue 20
_journal_name_full 'Catalysis Science &amp; Technology'
_journal_page_first 6006
_journal_page_last 6021
_journal_paper_doi 10.1039/D3CY01117H
_journal_volume 13
_journal_year 2023
_chemical_formula_moiety 'C20 H26 Cl2 Fe N6'
_chemical_formula_sum 'C20 H26 Cl2 Fe N6'
_chemical_formula_weight 477.22
_space_group_crystal_system monoclinic
_space_group_IT_number 14
_space_group_name_Hall '-P 2ybc'
_space_group_name_H-M_alt 'P 1 21/c 1'
_atom_sites_solution_hydrogens geom
_audit_creation_method SHELXL-2018/3
_audit_update_record
;
2023-07-02 deposited with the CCDC.	2023-09-18 downloaded from the CCDC.
;
_cell_angle_alpha 90
_cell_angle_beta 116.37(3)
_cell_angle_gamma 90
_cell_formula_units_Z 4
_cell_length_a 15.712(3)
_cell_length_b 9.2900(19)
_cell_length_c 16.520(3)
_cell_measurement_reflns_used 70768
_cell_measurement_temperature 100(2)
_cell_measurement_theta_max 36.40
_cell_measurement_theta_min 1.45
_cell_volume 2160.4(9)
_computing_cell_refinement
;
X-Area Recipe 1.36.0.0 (STOE, 2020)
;
_computing_data_collection
;
X-Area Pilatus3_SV 1.31.170.0 (STOE, 2020)
;
_computing_data_reduction
;
X-Area Integrate 1.78.3.0 (STOE, 2020)
X-Area LANA 1.83.8.0 (STOE, 2020)
;
_computing_molecular_graphics SHELXTL
_computing_publication_material
;
STOE & Cie GmbH, X-Area, software package for collecting single-crystal or
multi-domain crystal data on STOE area-detector diffractometers, for image 
processing, for the correction and scaling of reflection intensities and 
for outlier rejection, version 1.90, Darmstadt 2020
;
_computing_structure_refinement 'SHELXL-2018/3 (Sheldrick, 2018)'
_computing_structure_solution 'SHELXT 2018/2 (Sheldrick, 2018)'
_diffrn_ambient_temperature 100
_diffrn_detector 'Hybrid Pixel Counting Detector'
_diffrn_detector_area_resol_mean 5.81
_diffrn_detector_type 'Dectris Pilatus 200K'
_diffrn_measured_fraction_theta_full 0.999
_diffrn_measured_fraction_theta_max 0.997
_diffrn_measurement_details ' 2046 frames, detector distance = 60 mm'
_diffrn_measurement_device '4-circle diffractometer'
_diffrn_measurement_device_type 'STOE STADIVARI'
_diffrn_measurement_method 'rotation method, \w scans'
_diffrn_radiation_collimation '0.6 mm diameter'
_diffrn_radiation_monochromator 'Graded multilayer mirror'
_diffrn_radiation_polarisn_norm 270
_diffrn_radiation_probe x-ray
_diffrn_radiation_type 'Mo K\a'
_diffrn_radiation_wavelength 0.71073
_diffrn_reflns_av_R_equivalents 0.1128
_diffrn_reflns_av_unetI/netI 0.0424
_diffrn_reflns_Laue_measured_fraction_full 0.999
_diffrn_reflns_Laue_measured_fraction_max 0.997
_diffrn_reflns_limit_h_max 25
_diffrn_reflns_limit_h_min -12
_diffrn_reflns_limit_k_max 15
_diffrn_reflns_limit_k_min -15
_diffrn_reflns_limit_l_max 23
_diffrn_reflns_limit_l_min -27
_diffrn_reflns_number 109748
_diffrn_reflns_point_group_measured_fraction_full 0.999
_diffrn_reflns_point_group_measured_fraction_max 0.997
_diffrn_reflns_theta_full 25.242
_diffrn_reflns_theta_max 35.629
_diffrn_reflns_theta_min 2.476
_diffrn_source 'Genix Mo'
_diffrn_source_current 1.000
_diffrn_source_power 0.050
_diffrn_source_voltage 50
_exptl_absorpt_coefficient_mu 0.965
_exptl_absorpt_correction_T_max 0.8663
_exptl_absorpt_correction_T_min 0.3483
_exptl_absorpt_correction_type multi-scan
_exptl_absorpt_process_details
;
STOE X-Red32, absorption correction by Gaussian integration, analogous to
P. Coppens, "The Evaluation of Absorption and Extinction in Single-Crystal
Structure Analysis", published in: F. R. Ahmed (Editor), "Crystallographic
Computing", Munksgaard, Copenhagen (1970), 255 - 270. Afterwards scaling of
reflection intensities was performed within STOE LANA. J. Koziskova, F. Hahn,
J. Richter, J. Kozisek, Acta Chimica Slovaca, vol. 9, no. 2, 2016, pp. 136-140.
;
_exptl_crystal_colour yellow
_exptl_crystal_density_diffrn 1.467
_exptl_crystal_description block
_exptl_crystal_F_000 992
_exptl_crystal_size_max 0.210
_exptl_crystal_size_mid 0.200
_exptl_crystal_size_min 0.180
_refine_diff_density_max 0.622
_refine_diff_density_min -0.903
_refine_diff_density_rms 0.105
_refine_ls_extinction_method none
_refine_ls_goodness_of_fit_ref 1.057
_refine_ls_hydrogen_treatment constr
_refine_ls_matrix_type full
_refine_ls_number_parameters 266
_refine_ls_number_reflns 9941
_refine_ls_number_restraints 0
_refine_ls_restrained_S_all 1.057
_refine_ls_R_factor_all 0.0508
_refine_ls_R_factor_gt 0.0359
_refine_ls_shift/su_max 0.001
_refine_ls_shift/su_mean 0.000
_refine_ls_structure_factor_coef Fsqd
_refine_ls_weighting_details 'w=1/[\s^2^(Fo^2^)+(0.0539P)^2^+0.0264P] where P=(Fo^2^+2Fc^2^)/3'
_refine_ls_weighting_scheme calc
_refine_ls_wR_factor_gt 0.0891
_refine_ls_wR_factor_ref 0.0940
_reflns_Friedel_coverage 0.000
_reflns_number_gt 7830
_reflns_number_total 9941
_reflns_threshold_expression 'I > 2\s(I)'
_cod_data_source_file d3cy01117h2.cif
_cod_data_source_block C8
_cod_depositor_comments 'Adding full bibliography for 1569886--1569893.cif.'
_cod_original_sg_symbol_H-M 'P 21/c'
_cod_database_code 1569892
_shelx_shelxl_version_number 2018/3
_shelx_space_group_comment
;
The symmetry employed for this shelxl refinement is uniquely defined
by the following loop, which should always be used as a source of
symmetry information in preference to the above space-group names.
They are only intended as comments.
;
_shelx_estimated_absorpt_t_min 0.823
_shelx_estimated_absorpt_t_max 0.846

loop_
_space_group_symop_operation_xyz
'x, y, z'
'-x, y+1/2, -z+1/2'
'-x, -y, -z'
'x, -y-1/2, z-1/2'

loop_
_atom_site_label
_atom_site_type_symbol
_atom_site_fract_x
_atom_site_fract_y
_atom_site_fract_z
_atom_site_U_iso_or_equiv
_atom_site_adp_type
_atom_site_occupancy
_atom_site_site_symmetry_order
_atom_site_calc_flag
_atom_site_refinement_flags_posn
_atom_site_refinement_flags_adp
_atom_site_refinement_flags_occupancy
_atom_site_disorder_assembly
_atom_site_disorder_group
Fe1 Fe 0.69428(2) 0.65095(2) 0.41696(2) 0.01092(4) Uani 1 1 d . . . . .
C1 C 0.84422(7) 0.85047(12) 0.42829(7) 0.01490(18) Uani 1 1 d . . . . .
N1 N 0.81627(6) 0.71493(10) 0.41050(6) 0.01430(15) Uani 1 1 d . . . . .
Cl1 Cl 0.72416(2) 0.48782(3) 0.52817(2) 0.01887(6) Uani 1 1 d . . . . .
Cl2 Cl 0.60632(2) 0.85203(3) 0.40371(2) 0.02186(6) Uani 1 1 d . . . . .
C2 C 0.84230(9) 0.86077(14) 0.57770(8) 0.0229(2) Uani 1 1 d . . . . .
H2A H 0.786424 0.895607 0.583570 0.034 Uiso 1 1 calc R U . . .
H2B H 0.900002 0.888138 0.631477 0.034 Uiso 1 1 calc R U . . .
H2C H 0.839282 0.755710 0.571746 0.034 Uiso 1 1 calc R U . . .
N2 N 0.84404(8) 0.92406(12) 0.49841(7) 0.0221(2) Uani 1 1 d . . . . .
N4 N 0.64598(6) 0.58122(10) 0.28718(6) 0.01251(15) Uani 1 1 d . . . . .
C4 C 0.87613(9) 1.08937(13) 0.40938(9) 0.0222(2) Uani 1 1 d . . . . .
H4A H 0.821388 1.144799 0.365196 0.027 Uiso 1 1 calc R U . . .
H4AB H 0.935711 1.137824 0.418076 0.027 Uiso 1 1 calc R U . . .
N3 N 0.87376(7) 0.93989(11) 0.37944(7) 0.01810(17) Uani 1 1 d . . . . .
C3 C 0.87064(9) 1.07364(13) 0.49907(8) 0.0207(2) Uani 1 1 d . . . . .
H3A H 0.932784 1.094128 0.550898 0.025 Uiso 1 1 calc R U . . .
H3AB H 0.822090 1.138792 0.501747 0.025 Uiso 1 1 calc R U . . .
N6 N 0.48134(6) 0.62840(10) 0.23377(6) 0.01449(16) Uani 1 1 d . . . . .
C6 C 0.56183(7) 0.62549(11) 0.22342(7) 0.01203(16) Uani 1 1 d . . . . .
N5 N 0.54463(7) 0.68143(11) 0.14239(6) 0.01599(16) Uani 1 1 d . . . . .
C5 C 0.84430(10) 0.92002(14) 0.28312(8) 0.0233(2) Uani 1 1 d . . . . .
H5A H 0.884934 0.977898 0.264778 0.035 Uiso 1 1 calc R U . . .
H5B H 0.778077 0.950619 0.248928 0.035 Uiso 1 1 calc R U . . .
H5C H 0.850090 0.818172 0.270910 0.035 Uiso 1 1 calc R U . . .
C9 C 0.40349(8) 0.69576(14) 0.15608(8) 0.0191(2) Uani 1 1 d . . . . .
H9A H 0.387944 0.791737 0.171939 0.023 Uiso 1 1 calc R U . . .
H9AB H 0.345804 0.634822 0.132707 0.023 Uiso 1 1 calc R U . . .
C8 C 0.44373(8) 0.70799(13) 0.08730(7) 0.01828(19) Uani 1 1 d . . . . .
H8A H 0.415418 0.635006 0.038943 0.022 Uiso 1 1 calc R U . . .
H8AB H 0.432609 0.805038 0.059728 0.022 Uiso 1 1 calc R U . . .
C7 C 0.61508(9) 0.72709(16) 0.11448(9) 0.0252(2) Uani 1 1 d . . . . .
H7A H 0.597910 0.822029 0.085903 0.038 Uiso 1 1 calc R U . . .
H7B H 0.618118 0.657623 0.071200 0.038 Uiso 1 1 calc R U . . .
H7C H 0.677181 0.732719 0.167341 0.038 Uiso 1 1 calc R U . . .
C10 C 0.46470(8) 0.55207(13) 0.30115(8) 0.0189(2) Uani 1 1 d . . . . .
H10A H 0.446420 0.620511 0.335797 0.028 Uiso 1 1 calc R U . . .
H10B H 0.522828 0.501719 0.341950 0.028 Uiso 1 1 calc R U . . .
H10C H 0.413509 0.481978 0.271607 0.028 Uiso 1 1 calc R U . . .
C11 C 0.70536(7) 0.50297(11) 0.25924(7) 0.01235(16) Uani 1 1 d . . . . .
C12 C 0.66405(8) 0.40082(12) 0.19164(7) 0.01597(18) Uani 1 1 d . . . . .
H12 H 0.596870 0.391091 0.163173 0.019 Uiso 1 1 calc R U . . .
C13 C 0.71812(9) 0.31147(12) 0.16392(7) 0.01818(19) Uani 1 1 d . . . . .
H13 H 0.687452 0.243076 0.117129 0.022 Uiso 1 1 calc R U . . .
C14 C 0.81473(8) 0.32269(12) 0.20409(8) 0.01733(19) Uani 1 1 d . . . . .
H14 H 0.851103 0.261679 0.185263 0.021 Uiso 1 1 calc R U . . .
C15 C 0.86122(8) 0.42470(12) 0.27369(7) 0.01524(18) Uani 1 1 d . . . . .
C16 C 0.96187(8) 0.43439(13) 0.31289(8) 0.0202(2) Uani 1 1 d . . . . .
H16 H 0.996251 0.372713 0.292118 0.024 Uiso 1 1 calc R U . . .
C17 C 1.00986(8) 0.53132(14) 0.38010(9) 0.0217(2) Uani 1 1 d . . . . .
H17 H 1.077209 0.536472 0.406335 0.026 Uiso 1 1 calc R U . . .
C18 C 0.95867(8) 0.62324(13) 0.41001(8) 0.0187(2) Uani 1 1 d . . . . .
H18 H 0.992707 0.689082 0.457473 0.022 Uiso 1 1 calc R U . . .
C19 C 0.86039(7) 0.62144(12) 0.37286(7) 0.01341(17) Uani 1 1 d . . . . .
C20 C 0.80752(7) 0.51839(11) 0.30313(7) 0.01269(16) Uani 1 1 d . . . . .

loop_
_atom_site_aniso_label
_atom_site_aniso_U_11
_atom_site_aniso_U_22
_atom_site_aniso_U_33
_atom_site_aniso_U_23
_atom_site_aniso_U_13
_atom_site_aniso_U_12
Fe1 0.01145(6) 0.01049(7) 0.01063(6) 0.00067(5) 0.00473(5) -0.00030(5)
C1 0.0129(4) 0.0155(5) 0.0162(4) -0.0017(3) 0.0064(3) -0.0036(3)
N1 0.0133(3) 0.0148(4) 0.0154(4) -0.0032(3) 0.0069(3) -0.0045(3)
Cl1 0.01696(11) 0.01845(12) 0.01752(11) 0.00688(9) 0.00435(9) -0.00253(9)
Cl2 0.02665(13) 0.01642(12) 0.01838(12) -0.00002(9) 0.00627(10) 0.00904(10)
C2 0.0259(6) 0.0264(6) 0.0177(5) -0.0070(4) 0.0109(4) -0.0099(5)
N2 0.0302(5) 0.0188(5) 0.0221(4) -0.0082(4) 0.0159(4) -0.0126(4)
N4 0.0105(3) 0.0142(4) 0.0128(3) -0.0016(3) 0.0051(3) 0.0003(3)
C4 0.0250(5) 0.0152(5) 0.0290(6) -0.0026(4) 0.0142(5) -0.0059(4)
N3 0.0213(4) 0.0148(4) 0.0194(4) -0.0005(3) 0.0100(4) -0.0044(3)
C3 0.0201(5) 0.0165(5) 0.0236(5) -0.0052(4) 0.0081(4) -0.0047(4)
N6 0.0107(3) 0.0160(4) 0.0163(4) 0.0018(3) 0.0055(3) 0.0008(3)
C6 0.0125(4) 0.0102(4) 0.0131(4) -0.0020(3) 0.0054(3) -0.0008(3)
N5 0.0160(4) 0.0180(4) 0.0140(4) 0.0036(3) 0.0066(3) 0.0024(3)
C5 0.0325(6) 0.0200(5) 0.0205(5) 0.0017(4) 0.0144(5) -0.0013(5)
C9 0.0135(4) 0.0195(5) 0.0211(5) 0.0021(4) 0.0048(4) 0.0036(4)
C8 0.0179(4) 0.0155(5) 0.0161(4) 0.0015(4) 0.0027(4) 0.0026(4)
C7 0.0264(6) 0.0313(7) 0.0232(5) 0.0103(5) 0.0159(5) 0.0051(5)
C10 0.0171(4) 0.0193(5) 0.0240(5) 0.0029(4) 0.0124(4) 0.0002(4)
C11 0.0122(4) 0.0124(4) 0.0130(4) 0.0002(3) 0.0061(3) 0.0009(3)
C12 0.0155(4) 0.0158(5) 0.0158(4) -0.0035(4) 0.0061(4) 0.0001(4)
C13 0.0236(5) 0.0149(5) 0.0167(4) -0.0026(4) 0.0095(4) 0.0029(4)
C14 0.0214(5) 0.0151(5) 0.0191(5) 0.0011(4) 0.0122(4) 0.0055(4)
C15 0.0155(4) 0.0143(4) 0.0178(4) 0.0041(4) 0.0091(4) 0.0040(3)
C16 0.0164(4) 0.0207(5) 0.0268(5) 0.0048(4) 0.0125(4) 0.0056(4)
C17 0.0120(4) 0.0243(6) 0.0285(6) 0.0049(4) 0.0086(4) 0.0023(4)
C18 0.0129(4) 0.0185(5) 0.0219(5) 0.0012(4) 0.0051(4) -0.0014(4)
C19 0.0120(4) 0.0134(4) 0.0148(4) 0.0007(3) 0.0059(3) -0.0008(3)
C20 0.0122(4) 0.0123(4) 0.0143(4) 0.0017(3) 0.0065(3) 0.0005(3)

loop_
_atom_type_symbol
_atom_type_description
_atom_type_scat_dispersion_real
_atom_type_scat_dispersion_imag
_atom_type_scat_source
C C 0.0033 0.0016 'International Tables Vol C Tables 4.2.6.8 and 6.1.1.4'
H H 0.0000 0.0000 'International Tables Vol C Tables 4.2.6.8 and 6.1.1.4'
N N 0.0061 0.0033 'International Tables Vol C Tables 4.2.6.8 and 6.1.1.4'
Cl Cl 0.1484 0.1585 'International Tables Vol C Tables 4.2.6.8 and 6.1.1.4'
Fe Fe 0.3463 0.8444 'International Tables Vol C Tables 4.2.6.8 and 6.1.1.4'

loop_
_geom_angle_atom_site_label_1
_geom_angle_atom_site_label_2
_geom_angle_atom_site_label_3
_geom_angle
_geom_angle_site_symmetry_1
_geom_angle_site_symmetry_3
_geom_angle_publ_flag
N4 Fe1 N1 87.56(4) . . ?
N4 Fe1 Cl1 119.17(3) . . ?
N1 Fe1 Cl1 111.95(4) . . ?
N4 Fe1 Cl2 103.50(4) . . ?
N1 Fe1 Cl2 107.35(3) . . ?
Cl1 Fe1 Cl2 121.71(2) . . ?
N1 C1 N2 123.16(10) . . ?
N1 C1 N3 127.61(10) . . ?
N2 C1 N3 109.18(10) . . ?
C1 N1 C19 120.16(9) . . ?
C1 N1 Fe1 119.29(7) . . ?
C19 N1 Fe1 119.70(7) . . ?
N2 C2 H2A 109.5 . . ?
N2 C2 H2B 109.5 . . ?
H2A C2 H2B 109.5 . . ?
N2 C2 H2C 109.5 . . ?
H2A C2 H2C 109.5 . . ?
H2B C2 H2C 109.5 . . ?
C1 N2 C2 125.50(11) . . ?
C1 N2 C3 112.48(9) . . ?
C2 N2 C3 120.26(10) . . ?
C6 N4 C11 117.79(8) . . ?
C6 N4 Fe1 120.47(7) . . ?
C11 N4 Fe1 121.10(7) . . ?
N3 C4 C3 103.41(10) . . ?
N3 C4 H4A 111.1 . . ?
C3 C4 H4A 111.1 . . ?
N3 C4 H4AB 111.1 . . ?
C3 C4 H4AB 111.1 . . ?
H4A C4 H4AB 109.0 . . ?
C1 N3 C5 122.54(10) . . ?
C1 N3 C4 109.78(9) . . ?
C5 N3 C4 115.81(10) . . ?
N2 C3 C4 102.97(9) . . ?
N2 C3 H3A 111.2 . . ?
C4 C3 H3A 111.2 . . ?
N2 C3 H3AB 111.2 . . ?
C4 C3 H3AB 111.2 . . ?
H3A C3 H3AB 109.1 . . ?
C6 N6 C10 126.22(10) . . ?
C6 N6 C9 111.27(9) . . ?
C10 N6 C9 121.41(9) . . ?
N4 C6 N5 126.38(10) . . ?
N4 C6 N6 124.08(10) . . ?
N5 C6 N6 109.43(10) . . ?
C6 N5 C7 126.08(10) . . ?
C6 N5 C8 111.63(9) . . ?
C7 N5 C8 121.91(9) . . ?
N3 C5 H5A 109.5 . . ?
N3 C5 H5B 109.5 . . ?
H5A C5 H5B 109.5 . . ?
N3 C5 H5C 109.5 . . ?
H5A C5 H5C 109.5 . . ?
H5B C5 H5C 109.5 . . ?
N6 C9 C8 102.88(9) . . ?
N6 C9 H9A 111.2 . . ?
C8 C9 H9A 111.2 . . ?
N6 C9 H9AB 111.2 . . ?
C8 C9 H9AB 111.2 . . ?
H9A C9 H9AB 109.1 . . ?
N5 C8 C9 102.56(9) . . ?
N5 C8 H8A 111.3 . . ?
C9 C8 H8A 111.3 . . ?
N5 C8 H8AB 111.3 . . ?
C9 C8 H8AB 111.3 . . ?
H8A C8 H8AB 109.2 . . ?
N5 C7 H7A 109.5 . . ?
N5 C7 H7B 109.5 . . ?
H7A C7 H7B 109.5 . . ?
N5 C7 H7C 109.5 . . ?
H7A C7 H7C 109.5 . . ?
H7B C7 H7C 109.5 . . ?
N6 C10 H10A 109.5 . . ?
N6 C10 H10B 109.5 . . ?
H10A C10 H10B 109.5 . . ?
N6 C10 H10C 109.5 . . ?
H10A C10 H10C 109.5 . . ?
H10B C10 H10C 109.5 . . ?
C12 C11 N4 118.31(9) . . ?
C12 C11 C20 119.34(9) . . ?
N4 C11 C20 122.19(9) . . ?
C11 C12 C13 122.21(10) . . ?
C11 C12 H12 118.9 . . ?
C13 C12 H12 118.9 . . ?
C14 C13 C12 120.04(10) . . ?
C14 C13 H13 120.0 . . ?
C12 C13 H13 120.0 . . ?
C13 C14 C15 120.47(10) . . ?
C13 C14 H14 119.8 . . ?
C15 C14 H14 119.8 . . ?
C14 C15 C16 118.71(10) . . ?
C14 C15 C20 120.70(10) . . ?
C16 C15 C20 120.58(10) . . ?
C17 C16 C15 120.84(11) . . ?
C17 C16 H16 119.6 . . ?
C15 C16 H16 119.6 . . ?
C16 C17 C18 119.39(11) . . ?
C16 C17 H17 120.3 . . ?
C18 C17 H17 120.3 . . ?
C19 C18 C17 122.44(11) . . ?
C19 C18 H18 118.8 . . ?
C17 C18 H18 118.8 . . ?
C18 C19 N1 117.70(10) . . ?
C18 C19 C20 119.65(10) . . ?
N1 C19 C20 122.47(9) . . ?
C15 C20 C19 117.06(9) . . ?
C15 C20 C11 117.24(9) . . ?
C19 C20 C11 125.69(9) . . ?

loop_
_geom_bond_atom_site_label_1
_geom_bond_atom_site_label_2
_geom_bond_distance
_geom_bond_site_symmetry_2
_geom_bond_publ_flag
Fe1 N4 2.0363(10) . ?
Fe1 N1 2.0543(10) . ?
Fe1 Cl1 2.2641(5) . ?
Fe1 Cl2 2.2758(5) . ?
C1 N1 1.3229(14) . ?
C1 N2 1.3463(14) . ?
C1 N3 1.3744(14) . ?
N1 C19 1.4159(14) . ?
C2 N2 1.4471(15) . ?
C2 H2A 0.9800 . ?
C2 H2B 0.9800 . ?
C2 H2C 0.9800 . ?
N2 C3 1.4497(16) . ?
N4 C6 1.3378(14) . ?
N4 C11 1.4124(13) . ?
C4 N3 1.4690(16) . ?
C4 C3 1.5290(17) . ?
C4 H4A 0.9900 . ?
C4 H4AB 0.9900 . ?
N3 C5 1.4582(16) . ?
C3 H3A 0.9900 . ?
C3 H3AB 0.9900 . ?
N6 C6 1.3496(13) . ?
N6 C10 1.4383(14) . ?
N6 C9 1.4631(15) . ?
C6 N5 1.3466(13) . ?
N5 C7 1.4391(15) . ?
N5 C8 1.4563(15) . ?
C5 H5A 0.9800 . ?
C5 H5B 0.9800 . ?
C5 H5C 0.9800 . ?
C9 C8 1.5304(16) . ?
C9 H9A 0.9900 . ?
C9 H9AB 0.9900 . ?
C8 H8A 0.9900 . ?
C8 H8AB 0.9900 . ?
C7 H7A 0.9800 . ?
C7 H7B 0.9800 . ?
C7 H7C 0.9800 . ?
C10 H10A 0.9800 . ?
C10 H10B 0.9800 . ?
C10 H10C 0.9800 . ?
C11 C12 1.3874(15) . ?
C11 C20 1.4452(15) . ?
C12 C13 1.4022(15) . ?
C12 H12 0.9500 . ?
C13 C14 1.3639(17) . ?
C13 H13 0.9500 . ?
C14 C15 1.4170(17) . ?
C14 H14 0.9500 . ?
C15 C16 1.4208(16) . ?
C15 C20 1.4388(15) . ?
C16 C17 1.3669(19) . ?
C16 H16 0.9500 . ?
C17 C18 1.4047(17) . ?
C17 H17 0.9500 . ?
C18 C19 1.3854(15) . ?
C18 H18 0.9500 . ?
C19 C20 1.4434(15) . ?

loop_
_geom_hbond_atom_site_label_D
_geom_hbond_atom_site_label_H
_geom_hbond_atom_site_label_A
_geom_hbond_distance_DH
_geom_hbond_distance_HA
_geom_hbond_distance_DA
_geom_hbond_angle_DHA
_geom_hbond_site_symmetry_A
_geom_hbond_publ_flag
C8 H8AB Cl1 0.99 2.81 3.5896(14) 136.4 2_655 yes
C7 H7B Cl2 0.98 2.69 3.5011(15) 140.2 4_575 yes

loop_
_geom_torsion_atom_site_label_1
_geom_torsion_atom_site_label_2
_geom_torsion_atom_site_label_3
_geom_torsion_atom_site_label_4
_geom_torsion
_geom_torsion_site_symmetry_1
_geom_torsion_site_symmetry_2
_geom_torsion_site_symmetry_3
_geom_torsion_site_symmetry_4
_geom_torsion_publ_flag
N2 C1 N1 C19 -146.46(11) . . . . ?
N3 C1 N1 C19 36.23(17) . . . . ?
N2 C1 N1 Fe1 44.12(14) . . . . ?
N3 C1 N1 Fe1 -133.19(10) . . . . ?
N1 C1 N2 C2 19.78(18) . . . . ?
N3 C1 N2 C2 -162.47(11) . . . . ?
N1 C1 N2 C3 -175.39(11) . . . . ?
N3 C1 N2 C3 2.36(14) . . . . ?
N1 C1 N3 C5 25.21(18) . . . . ?
N2 C1 N3 C5 -152.41(11) . . . . ?
N1 C1 N3 C4 166.32(11) . . . . ?
N2 C1 N3 C4 -11.31(13) . . . . ?
C3 C4 N3 C1 14.97(12) . . . . ?
C3 C4 N3 C5 158.95(10) . . . . ?
C1 N2 C3 C4 6.93(13) . . . . ?
C2 N2 C3 C4 172.65(11) . . . . ?
N3 C4 C3 N2 -12.66(12) . . . . ?
C11 N4 C6 N5 -41.58(15) . . . . ?
Fe1 N4 C6 N5 129.29(10) . . . . ?
C11 N4 C6 N6 142.69(10) . . . . ?
Fe1 N4 C6 N6 -46.44(13) . . . . ?
C10 N6 C6 N4 -17.79(17) . . . . ?
C9 N6 C6 N4 174.14(10) . . . . ?
C10 N6 C6 N5 165.85(10) . . . . ?
C9 N6 C6 N5 -2.22(12) . . . . ?
N4 C6 N5 C7 -11.27(18) . . . . ?
N6 C6 N5 C7 164.98(11) . . . . ?
N4 C6 N5 C8 175.74(10) . . . . ?
N6 C6 N5 C8 -8.01(12) . . . . ?
C6 N6 C9 C8 10.60(12) . . . . ?
C10 N6 C9 C8 -158.13(10) . . . . ?
C6 N5 C8 C9 14.04(12) . . . . ?
C7 N5 C8 C9 -159.29(11) . . . . ?
N6 C9 C8 N5 -14.03(11) . . . . ?
C6 N4 C11 C12 -40.75(14) . . . . ?
Fe1 N4 C11 C12 148.44(8) . . . . ?
C6 N4 C11 C20 143.93(10) . . . . ?
Fe1 N4 C11 C20 -26.88(13) . . . . ?
N4 C11 C12 C13 -175.61(10) . . . . ?
C20 C11 C12 C13 -0.16(16) . . . . ?
C11 C12 C13 C14 0.40(18) . . . . ?
C12 C13 C14 C15 -0.25(17) . . . . ?
C13 C14 C15 C16 -179.10(11) . . . . ?
C13 C14 C15 C20 -0.13(16) . . . . ?
C14 C15 C16 C17 179.87(11) . . . . ?
C20 C15 C16 C17 0.90(17) . . . . ?
C15 C16 C17 C18 -0.60(18) . . . . ?
C16 C17 C18 C19 -1.09(18) . . . . ?
C17 C18 C19 N1 177.64(10) . . . . ?
C17 C18 C19 C20 2.42(17) . . . . ?
C1 N1 C19 C18 45.33(14) . . . . ?
Fe1 N1 C19 C18 -145.29(8) . . . . ?
C1 N1 C19 C20 -139.58(11) . . . . ?
Fe1 N1 C19 C20 29.79(13) . . . . ?
C14 C15 C20 C19 -178.54(10) . . . . ?
C16 C15 C20 C19 0.40(15) . . . . ?
C14 C15 C20 C11 0.36(15) . . . . ?
C16 C15 C20 C11 179.31(10) . . . . ?
C18 C19 C20 C15 -2.00(15) . . . . ?
N1 C19 C20 C15 -177.00(9) . . . . ?
C18 C19 C20 C11 179.19(10) . . . . ?
N1 C19 C20 C11 4.20(16) . . . . ?
C12 C11 C20 C15 -0.22(14) . . . . ?
N4 C11 C20 C15 175.06(9) . . . . ?
C12 C11 C20 C19 178.58(10) . . . . ?
N4 C11 C20 C19 -6.14(16) . . . . ?
